data_4038654
loop_
_publ_author_name
'Dressler, Justin'
'Barker, Joshua E.'
'Karas, Lucas J.'
'Hashimoto, Hannah'
'Kishi, Ryohei'
'Zakharov, Lev N.'
'MacMillan, Samantha N.'
'G\'omez-Garc\'ia, Carlos J'
'Nakano, Masayoshi'
'Wu, Judy I.'
'Haley, Michael M.'

_publ_section_title
;
 Late-stage Modification of Electronic Properties of Antiaromatic and
 Diradicaloid Indeno[1,2-b]fluorene Analogues via Sulfur Oxidation.
;
_journal_name_full 'The Journal of organic chemistry'
_journal_paper_doi 10.1021/acs.joc.0c01387
_journal_year 2020
_chemical_formula_moiety 'C52 H46 O4 S2, 2(C2 H3 N)'
_chemical_formula_sum 'C56 H52 N2 O4 S2'
_chemical_formula_weight 881.11
_space_group_crystal_system triclinic
_space_group_IT_number 2
_space_group_name_Hall '-P 1'
_space_group_name_H-M_alt 'P -1'
_atom_sites_solution_hydrogens geom
_atom_sites_solution_primary dual
_audit_creation_date 2019-10-03
_audit_creation_method
;
Olex2 1.3-ac4
(compiled 2019.04.23 svn.r3594 for Rigaku Oxford Diffraction, GUI svn.r5739)
;
_cell_angle_alpha 92.525(2)
_cell_angle_beta 97.786(2)
_cell_angle_gamma 98.462(2)
_cell_formula_units_Z 1
_cell_length_a 7.62440(10)
_cell_length_b 10.3907(2)
_cell_length_c 15.0797(3)
_cell_measurement_reflns_used 11179
_cell_measurement_temperature 100.0(2)
_cell_measurement_theta_max 76.9070
_cell_measurement_theta_min 5.9390
_cell_volume 1168.26(4)
_computing_cell_refinement 'CrysAlisPro 1.171.40.58a (Rigaku OD, 2019)'
_computing_data_collection 'CrysAlisPro 1.171.40.58a (Rigaku OD, 2019)'
_computing_data_reduction 'CrysAlisPro 1.171.40.58a (Rigaku OD, 2019)'
_computing_molecular_graphics 'Olex2 (Dolomanov et al., 2009)'
_computing_publication_material 'Olex2 (Dolomanov et al., 2009)'
_computing_structure_refinement 'ShelXL (Sheldrick, 2015)'
_computing_structure_solution 'ShelXT (Sheldrick, 2015)'
_diffrn_ambient_environment N~2~
_diffrn_ambient_temperature 100.0(2)
_diffrn_detector 'Hybrid Pixel Array Detector'
_diffrn_detector_area_resol_mean 10.0000
_diffrn_detector_type HyPix
_diffrn_measured_fraction_theta_full 0.999
_diffrn_measured_fraction_theta_max 0.995
_diffrn_measurement_details
;
List of Runs (angles in degrees, time in seconds):

  # Type    Start    End  Width  t~exp~   \w     \q     \k     \f   Frames
--------------------------------------------------------------------------
  1  \w    -69.00  22.00   0.50    1.92    --  -49.81  77.00  60.00  182
  2  \w    -27.00  22.00   0.50    1.92    --  -49.81  19.00 150.00   98
  3  \w    -81.00   7.00   0.50    1.92    --  -49.81 103.00 -10.00  176
  4  \w    -51.00 -11.00   0.50    7.69    --  -82.50  45.00 -60.00   80
  5  \w    -81.00 -11.00   0.50    7.69    --  -82.50 103.00 -10.00  140
  6  \w    -22.00  27.00   0.50    1.92    --   49.81 -19.00 -30.00   98
  7  \w    -21.00  42.00   0.50    1.92    --   49.81 -37.00 -90.00  126
  8  \w     15.00  82.00   0.50    1.92    --   49.81-103.00-112.00  134
  9  \w     32.00 107.00   0.50    7.69    --  104.00-103.00-112.00  150
 10  \w     77.00 103.00   0.50    7.69    --  104.00 -94.00-120.00   52
 11  \w     73.00 112.00   0.50    7.69    --  104.00-125.00-180.00   78
 12  \w     70.00 105.00   0.50    7.69    --  104.00 -94.00 -90.00   70
 13  \w     94.00 119.00   0.50    7.69    --  104.00 -85.00 -51.16   50
 14  \w     80.00 107.00   0.50    7.69    --  104.00-105.00  29.90   54
 15  \w     73.00 102.00   0.50    7.69    --  104.00 -94.00  30.00   58
 16  \w     71.00 105.00   0.50    7.69    --  104.00 -77.00  60.00   68
 17  \w     64.00 110.00   0.50    7.69    --  104.00-125.00  30.00   92
 18  \w     55.00 105.00   0.50    7.69    --  104.00 -94.00  60.00  100
 19  \w     81.00 107.00   0.50    7.69    --  104.00 -81.00 133.74   52
 20  \w     79.00 106.00   0.50    7.69    --  104.00 -94.00 150.00   54
 21  \w     79.00 112.00   0.50    7.69    --  104.00-125.00 150.00   66
 22  \w     43.00  68.00   0.50    7.69    --  104.00 -61.00  90.00   50
 23  \w     38.00  74.00   0.50    7.69    --  104.00-105.00  29.90   72
 24  \w     51.00 110.00   0.50    7.69    --  104.00-125.00  60.00  118
 25  \w     41.00  67.00   0.50    7.69    --  104.00 -94.00 -30.00   52
 26  \w     37.00  63.00   0.50    7.69    --  104.00-125.00   0.00   52
 27  \w     32.00 106.00   0.50    7.69    --  104.00 -94.00 -60.00  148
 28  \w     82.00 107.00   0.50    7.69    --  104.00 -78.00 -90.17   50
 29  \w     59.00  98.00   0.50    7.69    --  104.00   0.00-150.00   78
 30  \w    126.00 152.00   0.50    7.69    --  104.00  15.00-180.00   52
 31  \w    131.00 171.00   0.50    7.69    --  104.00  77.00-180.00   80
 32  \w    144.00 170.00   0.50    7.69    --  104.00 125.00-180.00   52
 33  \w    104.00 130.00   0.50    7.69    --  104.00  45.00 -60.00   52
 34  \w    135.00 168.00   0.50    7.69    --  104.00  45.00 -60.00   66
 35  \w    119.00 147.00   0.50    7.69    --  104.00  15.00   0.00   56
 36  \w    140.00 166.00   0.50    7.69    --  104.00  45.00  90.00   52
 37  \w    112.00 138.00   0.50    7.69    --  104.00  15.00  90.00   52
 38  \w    106.00 176.00   0.50    7.69    --  104.00 103.00 -10.00  140
 39  \w     95.00 176.00   0.50    7.69    --  104.00 125.00 -60.00  162
 40  \w    105.00 141.00   0.50    7.69    --  104.00 125.00  90.00   72
 41  \w     60.00  93.00   0.50    7.69    --  104.00   0.00 150.00   66
 42  \w     40.00  70.00   0.50    7.69    --  104.00 -77.00 150.00   60
 43  \w     33.00  64.00   0.50    7.69    --  104.00 -61.00 150.00   62
 44  \w     36.00  65.00   0.50    7.69    --  104.00 -94.00  90.00   58
 45  \w     41.00  67.00   0.50    7.69    --  104.00-125.00 150.00   52
 46  \w     33.00  59.00   0.50    7.69    --  104.00 -94.00 120.00   52
 47  \w     32.00  71.00   0.50    7.69    --  104.00 -61.00  60.00   78
 48  \w     33.00  63.00   0.50    7.69    --  104.00  -3.00 131.92   60
 49  \w     36.00  63.00   0.50    7.69    --  104.00 -61.00 120.00   54
 50  \w     32.00 106.00   0.50    7.69    --  104.00 -77.00  30.00  148
 51  \w     34.00 112.00   0.50    7.69    --  104.00-125.00 -60.00  156
 52  \w     34.00 112.00   0.50    7.69    --  104.00-125.00-120.00  156
 53  \w     32.00  71.00   0.50    7.69    --  104.00 -61.00  30.00   78
 54  \w     32.00  73.00   0.50    7.69    --  104.00 -68.00  -6.21   82
 55  \w     33.00  70.00   0.50    7.69    --  104.00 -61.00 -60.00   74
 56  \w     32.00  60.00   0.50    7.69    --  104.00 -77.00-120.00   56
 57  \w     35.00  61.00   0.50    7.69    --  104.00 -78.00 -90.17   52
 58  \w     35.00  80.00   0.50    7.69    --  104.00-125.00-150.00   90
 59  \w     87.00 167.00   0.50    7.69    --  104.00  77.00-150.00  160
 60  \w     94.00 126.00   0.50    7.69    --  104.00  77.00-180.00   64
 61  \w     88.00 170.00   0.50    7.69    --  104.00  77.00-120.00  164
 62  \w   -120.00 -73.00   0.50    1.92    --  -49.81-125.00 -60.00   94
 63  \w   -120.00 -73.00   0.50    1.92    --  -49.81-125.00   0.00   94
 64  \w   -120.00 -73.00   0.50    1.92    --  -49.81-125.00  60.00   94
 65  \w   -154.00 -84.00   0.50    7.69    --  -82.50-103.00-112.00  140
;
_diffrn_measurement_device 'four-circle diffractometer'
_diffrn_measurement_device_type 'XtaLAB Synergy, Dualflex, HyPix'
_diffrn_measurement_method '\w scans'
_diffrn_orient_matrix_type 'CrysAlisPro convention (1999,Acta A55,543-557)'
_diffrn_orient_matrix_UB_11 -0.0845278000
_diffrn_orient_matrix_UB_12 -0.1170229000
_diffrn_orient_matrix_UB_13 0.0473135000
_diffrn_orient_matrix_UB_21 -0.1262515000
_diffrn_orient_matrix_UB_22 -0.0488003000
_diffrn_orient_matrix_UB_23 -0.0873679000
_diffrn_orient_matrix_UB_31 0.1397328000
_diffrn_orient_matrix_UB_32 -0.0805537000
_diffrn_orient_matrix_UB_33 -0.0283888000
_diffrn_radiation_monochromator mirror
_diffrn_radiation_probe x-ray
_diffrn_radiation_type 'Cu K\a'
_diffrn_radiation_wavelength 1.54184
_diffrn_reflns_av_R_equivalents 0.0318
_diffrn_reflns_av_unetI/netI 0.0261
_diffrn_reflns_Laue_measured_fraction_full 0.999
_diffrn_reflns_Laue_measured_fraction_max 0.995
_diffrn_reflns_limit_h_max 9
_diffrn_reflns_limit_h_min -9
_diffrn_reflns_limit_k_max 12
_diffrn_reflns_limit_k_min -12
_diffrn_reflns_limit_l_max 18
_diffrn_reflns_limit_l_min -18
_diffrn_reflns_number 24859
_diffrn_reflns_point_group_measured_fraction_full 0.999
_diffrn_reflns_point_group_measured_fraction_max 0.995
_diffrn_reflns_theta_full 67.684
_diffrn_reflns_theta_max 74.503
_diffrn_reflns_theta_min 4.311
_diffrn_source 'micro-focus sealed X-ray tube'
_diffrn_source_type 'PhotonJet (Cu) X-ray Source'
_exptl_absorpt_coefficient_mu 1.418
_exptl_absorpt_correction_T_max 1.000
_exptl_absorpt_correction_T_min 0.775
_exptl_absorpt_correction_type gaussian
_exptl_absorpt_process_details
;
CrysAlisPro 1.171.40.58a (Rigaku Oxford Diffraction, 2019)
Numerical absorption correction based on gaussian integration over
			a multifaceted crystal model
Empirical absorption correction using spherical harmonics,
 implemented in SCALE3 ABSPACK scaling algorithm.
;
_exptl_crystal_colour 'clear red'
_exptl_crystal_density_diffrn 1.252
_exptl_crystal_description plate
_exptl_crystal_F_000 466
_exptl_crystal_size_max 0.136
_exptl_crystal_size_mid 0.058
_exptl_crystal_size_min 0.047
_refine_diff_density_max 0.397
_refine_diff_density_min -0.464
_refine_diff_density_rms 0.048
_refine_ls_extinction_method none
_refine_ls_goodness_of_fit_ref 1.020
_refine_ls_hydrogen_treatment constr
_refine_ls_matrix_type full
_refine_ls_number_parameters 295
_refine_ls_number_reflns 4765
_refine_ls_number_restraints 0
_refine_ls_restrained_S_all 1.020
_refine_ls_R_factor_all 0.0470
_refine_ls_R_factor_gt 0.0427
_refine_ls_shift/su_max 0.001
_refine_ls_shift/su_mean 0.000
_refine_ls_structure_factor_coef Fsqd
_refine_ls_weighting_details 'w=1/[\s^2^(Fo^2^)+(0.0444P)^2^+0.9080P] where P=(Fo^2^+2Fc^2^)/3'
_refine_ls_weighting_scheme calc
_refine_ls_wR_factor_gt 0.1036
_refine_ls_wR_factor_ref 0.1063
_reflns_Friedel_coverage 0.000
_reflns_number_gt 4367
_reflns_number_total 4765
_reflns_threshold_expression 'I > 2\s(I)'
_cod_data_source_file jo0c01387_si_004.cif
_cod_data_source_block rjd1_abs
_cod_database_code 4038654
_shelx_shelxl_version_number 2016/6
_chemical_oxdiff_formula C56H52N2O4S2
_chemical_oxdiff_usercomment 'Crystallized from CHCl3/MeCN.'
_shelx_space_group_comment
;
The symmetry employed for this shelxl refinement is uniquely defined
by the following loop, which should always be used as a source of
symmetry information in preference to the above space-group names.
They are only intended as comments.
;
_reflns_odcompleteness_completeness 99.46
_reflns_odcompleteness_iscentric 1
_reflns_odcompleteness_theta 74.33
_olex2_refinement_description
;
1. Fixed Uiso
 At 1.2 times of:
  All C(H) groups
 At 1.5 times of:
  All C(H,H,H) groups
2.a Aromatic/amide H refined with riding coordinates:
 C2(H2), C4(H4), C8(H8), C9(H9), C10(H10), C11(H11), C17(H17), C19(H19)
2.b Idealised Me refined as rotating group:
 C21(H21A,H21B,H21C), C22(H22A,H22B,H22C), C24(H24A,H24B,H24C), C25(H25A,H25B,
 H25C), C26(H26A,H26B,H26C), C27(H27A,H27B,H27C)
;
_olex2_submission_special_instructions 'No special instructions were received'
_oxdiff_exptl_absorpt_empirical_details
;
Empirical correction (ABSPACK) includes:
- Absorption correction using spherical harmonics
- Frame scaling
;
_oxdiff_exptl_absorpt_empirical_full_max 1.421
_oxdiff_exptl_absorpt_empirical_full_min 0.803

loop_
_space_group_symop_operation_xyz
'x, y, z'
'-x, -y, -z'

loop_
_atom_site_label
_atom_site_type_symbol
_atom_site_fract_x
_atom_site_fract_y
_atom_site_fract_z
_atom_site_U_iso_or_equiv
_atom_site_adp_type
_atom_site_occupancy
_atom_site_site_symmetry_order
_atom_site_calc_flag
_atom_site_refinement_flags_posn
_atom_site_refinement_flags_adp
_atom_site_refinement_flags_occupancy
_atom_site_disorder_assembly
_atom_site_disorder_group
S S 0.53578(5) 0.11988(4) 0.72022(3) 0.02292(12) Uani 1 1 d . . . . .
O1 O 0.34739(16) 0.12724(12) 0.70403(9) 0.0316(3) Uani 1 1 d . . . . .
O2 O 0.61256(19) 0.10390(12) 0.81070(8) 0.0334(3) Uani 1 1 d . . . . .
C1 C 1.18754(19) 0.58019(14) 0.38241(10) 0.0162(3) Uani 1 1 d . . . . .
C2 C 1.10903(19) 0.45837(14) 0.39968(10) 0.0163(3) Uani 1 1 d . . . . .
H2 H 1.121409 0.384410 0.363063 0.020 Uiso 1 1 calc R . . . .
C3 C 1.00896(19) 0.44286(14) 0.47255(9) 0.0159(3) Uani 1 1 d . . . . .
C4 C 0.92723(19) 0.31888(14) 0.49092(10) 0.0162(3) Uani 1 1 d . . . . .
H4 H 0.938052 0.244418 0.454388 0.019 Uiso 1 1 calc R . . . .
C5 C 0.83037(19) 0.30490(14) 0.56258(10) 0.0168(3) Uani 1 1 d . . . . .
C6 C 0.7351(2) 0.19725(15) 0.59838(10) 0.0183(3) Uani 1 1 d . . . . .
C7 C 0.6964(2) 0.05627(15) 0.58313(10) 0.0191(3) Uani 1 1 d . . . . .
C8 C 0.7471(2) -0.02559(15) 0.51853(11) 0.0207(3) Uani 1 1 d . . . . .
H8 H 0.817663 0.009532 0.475424 0.025 Uiso 1 1 calc R . . . .
C9 C 0.6928(2) -0.15951(15) 0.51825(12) 0.0234(3) Uani 1 1 d . . . . .
H9 H 0.726639 -0.215697 0.474352 0.028 Uiso 1 1 calc R . . . .
C10 C 0.5899(2) -0.21274(16) 0.58092(12) 0.0266(4) Uani 1 1 d . . . . .
H10 H 0.555567 -0.304569 0.579531 0.032 Uiso 1 1 calc R . . . .
C11 C 0.5365(2) -0.13319(16) 0.64566(12) 0.0259(3) Uani 1 1 d . . . . .
H11 H 0.465586 -0.168784 0.688466 0.031 Uiso 1 1 calc R . . . .
C12 C 0.5908(2) -0.00035(15) 0.64517(11) 0.0218(3) Uani 1 1 d . . . . .
C13 C 0.6601(2) 0.24633(15) 0.67188(10) 0.0188(3) Uani 1 1 d . . . . .
C14 C 0.7047(2) 0.37996(15) 0.68679(10) 0.0176(3) Uani 1 1 d . . . . .
C15 C 0.6640(2) 0.46957(14) 0.75781(10) 0.0176(3) Uani 1 1 d . . . . .
C16 C 0.7949(2) 0.51046(17) 0.83218(11) 0.0250(3) Uani 1 1 d . . . . .
C17 C 0.7590(2) 0.59859(17) 0.89701(11) 0.0271(4) Uani 1 1 d . . . . .
H17 H 0.848222 0.626903 0.947111 0.033 Uiso 1 1 calc R . . . .
C18 C 0.5968(2) 0.64691(15) 0.89111(11) 0.0235(3) Uani 1 1 d . . . . .
C19 C 0.4704(2) 0.60530(16) 0.81636(11) 0.0230(3) Uani 1 1 d . . . . .
H19 H 0.359736 0.638072 0.810381 0.028 Uiso 1 1 calc R . . . .
C20 C 0.5004(2) 0.51669(15) 0.74946(10) 0.0197(3) Uani 1 1 d . . . . .
C21 C 0.3564(2) 0.47195(18) 0.67124(12) 0.0282(4) Uani 1 1 d . . . . .
H21A H 0.410531 0.468372 0.616019 0.042 Uiso 1 1 calc GR . . . .
H21B H 0.269939 0.533280 0.666085 0.042 Uiso 1 1 calc GR . . . .
H21C H 0.294813 0.385051 0.680671 0.042 Uiso 1 1 calc GR . . . .
C22 C 0.9694(3) 0.4571(3) 0.84385(14) 0.0443(5) Uani 1 1 d . . . . .
H22A H 0.945049 0.361962 0.844715 0.066 Uiso 1 1 calc GR . . . .
H22B H 1.041541 0.493855 0.900500 0.066 Uiso 1 1 calc GR . . . .
H22C H 1.034977 0.480918 0.793915 0.066 Uiso 1 1 calc GR . . . .
C23 C 0.5650(3) 0.74253(17) 0.96586(12) 0.0300(4) Uani 1 1 d . . . . .
C24 C 0.6864(4) 0.8728(2) 0.96210(16) 0.0561(7) Uani 1 1 d . . . . .
H24A H 0.811733 0.858767 0.968754 0.084 Uiso 1 1 calc GR . . . .
H24B H 0.670035 0.933472 1.010813 0.084 Uiso 1 1 calc GR . . . .
H24C H 0.655181 0.909396 0.904324 0.084 Uiso 1 1 calc GR . . . .
C25 C 0.3710(4) 0.7656(3) 0.95685(19) 0.0712(9) Uani 1 1 d . . . . .
H25A H 0.338940 0.802583 0.899295 0.107 Uiso 1 1 calc GR . . . .
H25B H 0.356622 0.826450 1.005917 0.107 Uiso 1 1 calc GR . . . .
H25C H 0.292600 0.682632 0.959550 0.107 Uiso 1 1 calc GR . . . .
C26 C 0.6132(3) 0.69090(19) 1.05753(12) 0.0382(5) Uani 1 1 d . . . . .
H26A H 0.539633 0.606072 1.060899 0.057 Uiso 1 1 calc GR . . . .
H26B H 0.590932 0.752366 1.104366 0.057 Uiso 1 1 calc GR . . . .
H26C H 0.740169 0.681025 1.066316 0.057 Uiso 1 1 calc GR . . . .
N N 1.1037(3) -0.1871(2) 0.72508(15) 0.0631(6) Uani 1 1 d . . . . .
C27 C 1.0235(3) 0.0215(3) 0.7999(2) 0.0628(7) Uani 1 1 d . . . . .
H27A H 1.023601 0.089603 0.756958 0.094 Uiso 1 1 calc GR . . . .
H27B H 1.113226 0.051312 0.852410 0.094 Uiso 1 1 calc GR . . . .
H27C H 0.904761 0.002904 0.818683 0.094 Uiso 1 1 calc GR . . . .
C28 C 1.0667(3) -0.0969(2) 0.75752(14) 0.0457(5) Uani 1 1 d . . . . .

loop_
_atom_site_aniso_label
_atom_site_aniso_U_11
_atom_site_aniso_U_22
_atom_site_aniso_U_33
_atom_site_aniso_U_23
_atom_site_aniso_U_13
_atom_site_aniso_U_12
S 0.0293(2) 0.01799(19) 0.0252(2) 0.00536(14) 0.01481(16) 0.00451(15)
O1 0.0278(6) 0.0251(6) 0.0462(8) 0.0051(5) 0.0208(6) 0.0031(5)
O2 0.0536(8) 0.0291(6) 0.0229(6) 0.0087(5) 0.0166(6) 0.0123(6)
C1 0.0158(7) 0.0185(7) 0.0150(7) 0.0001(5) 0.0040(5) 0.0033(5)
C2 0.0164(7) 0.0170(7) 0.0161(7) -0.0006(5) 0.0030(5) 0.0041(5)
C3 0.0154(7) 0.0168(7) 0.0154(7) 0.0001(6) 0.0019(5) 0.0035(5)
C4 0.0163(7) 0.0160(7) 0.0167(7) -0.0003(5) 0.0026(5) 0.0039(5)
C5 0.0165(7) 0.0165(7) 0.0176(7) 0.0006(5) 0.0030(5) 0.0033(5)
C6 0.0193(7) 0.0181(7) 0.0183(7) 0.0017(6) 0.0047(6) 0.0039(6)
C7 0.0182(7) 0.0174(7) 0.0219(8) 0.0028(6) 0.0035(6) 0.0026(6)
C8 0.0176(7) 0.0201(7) 0.0247(8) 0.0008(6) 0.0045(6) 0.0033(6)
C9 0.0219(8) 0.0185(7) 0.0298(9) -0.0019(6) 0.0016(6) 0.0061(6)
C10 0.0256(8) 0.0157(7) 0.0380(10) 0.0034(7) 0.0030(7) 0.0022(6)
C11 0.0264(8) 0.0195(8) 0.0335(9) 0.0079(7) 0.0090(7) 0.0030(6)
C12 0.0223(7) 0.0195(7) 0.0254(8) 0.0028(6) 0.0078(6) 0.0051(6)
C13 0.0196(7) 0.0191(7) 0.0193(7) 0.0033(6) 0.0072(6) 0.0032(6)
C14 0.0171(7) 0.0193(7) 0.0172(7) 0.0026(6) 0.0041(6) 0.0031(5)
C15 0.0209(7) 0.0169(7) 0.0163(7) 0.0029(5) 0.0069(6) 0.0027(6)
C16 0.0232(8) 0.0319(9) 0.0210(8) -0.0009(6) 0.0062(6) 0.0060(7)
C17 0.0284(8) 0.0323(9) 0.0202(8) -0.0043(7) 0.0035(6) 0.0048(7)
C18 0.0333(9) 0.0191(7) 0.0203(8) 0.0021(6) 0.0092(7) 0.0064(6)
C19 0.0274(8) 0.0223(8) 0.0231(8) 0.0053(6) 0.0090(6) 0.0104(6)
C20 0.0236(8) 0.0187(7) 0.0186(7) 0.0048(6) 0.0067(6) 0.0047(6)
C21 0.0247(8) 0.0348(9) 0.0263(9) -0.0016(7) 0.0016(7) 0.0109(7)
C22 0.0281(10) 0.0738(15) 0.0310(10) -0.0176(10) -0.0038(8) 0.0220(10)
C23 0.0468(11) 0.0238(8) 0.0228(8) -0.0011(7) 0.0083(7) 0.0141(8)
C24 0.109(2) 0.0218(10) 0.0389(12) 0.0009(8) 0.0230(13) 0.0036(11)
C25 0.0643(16) 0.100(2) 0.0535(15) -0.0412(15) -0.0038(12) 0.0509(16)
C26 0.0660(14) 0.0321(10) 0.0232(9) 0.0027(7) 0.0177(9) 0.0195(9)
N 0.0714(15) 0.0593(13) 0.0485(12) -0.0184(10) 0.0187(11) -0.0250(11)
C27 0.0364(12) 0.0830(19) 0.0676(17) -0.0181(14) 0.0211(12) -0.0003(12)
C28 0.0357(11) 0.0623(14) 0.0318(11) -0.0092(10) 0.0080(8) -0.0158(10)

loop_
_atom_type_symbol
_atom_type_description
_atom_type_scat_dispersion_real
_atom_type_scat_dispersion_imag
_atom_type_scat_source
C C 0.0181 0.0091 'International Tables Vol C Tables 4.2.6.8 and 6.1.1.4'
H H 0.0000 0.0000 'International Tables Vol C Tables 4.2.6.8 and 6.1.1.4'
N N 0.0311 0.0180 'International Tables Vol C Tables 4.2.6.8 and 6.1.1.4'
O O 0.0492 0.0322 'International Tables Vol C Tables 4.2.6.8 and 6.1.1.4'
S S 0.3331 0.5567 'International Tables Vol C Tables 4.2.6.8 and 6.1.1.4'

loop_
_exptl_crystal_face_index_h
_exptl_crystal_face_index_k
_exptl_crystal_face_index_l
_exptl_crystal_face_perp_dist
-4 5 1 0.0279
-3 -2 8 0.0469
4 -1 -7 0.0178
-4 4 4 0.0241
-1 6 -4 0.0367
-4 -1 -4 0.0354
4 1 4 0.0320
4 -4 -3 0.0241
-1 -1 -9 0.0106
2 0 9 0.0306
-1 -2 10 0.0373

loop_
_geom_angle_atom_site_label_1
_geom_angle_atom_site_label_2
_geom_angle_atom_site_label_3
_geom_angle
_geom_angle_site_symmetry_1
_geom_angle_site_symmetry_3
_geom_angle_publ_flag
O1 S C12 110.71(8) . . ?
O1 S C13 111.19(7) . . ?
O2 S O1 117.38(8) . . ?
O2 S C12 110.45(8) . . ?
O2 S C13 112.20(8) . . ?
C13 S C12 92.09(7) . . ?
C2 C1 C5 121.03(13) . 2_766 ?
C2 C1 C14 129.89(13) . 2_766 ?
C14 C1 C5 109.08(13) 2_766 2_766 ?
C1 C2 H2 120.1 . . ?
C1 C2 C3 119.86(13) . . ?
C3 C2 H2 120.1 . . ?
C2 C3 C3 119.21(16) . 2_766 ?
C4 C3 C2 120.56(13) . . ?
C4 C3 C3 120.23(16) . 2_766 ?
C3 C4 H4 120.0 . . ?
C5 C4 C3 120.02(13) . . ?
C5 C4 H4 120.0 . . ?
C4 C5 C1 119.64(13) . 2_766 ?
C4 C5 C6 133.99(14) . . ?
C6 C5 C1 106.36(12) . 2_766 ?
C5 C6 C7 138.95(14) . . ?
C5 C6 C13 107.31(13) . . ?
C13 C6 C7 113.73(13) . . ?
C8 C7 C6 130.03(14) . . ?
C8 C7 C12 118.42(14) . . ?
C12 C7 C6 111.55(13) . . ?
C7 C8 H8 120.5 . . ?
C9 C8 C7 118.94(15) . . ?
C9 C8 H8 120.5 . . ?
C8 C9 H9 119.3 . . ?
C10 C9 C8 121.36(15) . . ?
C10 C9 H9 119.3 . . ?
C9 C10 H10 119.6 . . ?
C9 C10 C11 120.83(15) . . ?
C11 C10 H10 119.6 . . ?
C10 C11 H11 121.3 . . ?
C12 C11 C10 117.34(15) . . ?
C12 C11 H11 121.3 . . ?
C7 C12 S 111.70(11) . . ?
C11 C12 S 125.18(13) . . ?
C11 C12 C7 123.11(15) . . ?
C6 C13 S 110.88(11) . . ?
C14 C13 S 136.76(12) . . ?
C14 C13 C6 112.36(13) . . ?
C1 C14 C15 124.57(13) 2_766 . ?
C13 C14 C1 104.88(13) . 2_766 ?
C13 C14 C15 130.52(14) . . ?
C16 C15 C14 118.98(13) . . ?
C20 C15 C14 120.74(14) . . ?
C20 C15 C16 120.24(14) . . ?
C15 C16 C22 120.93(15) . . ?
C17 C16 C15 118.87(15) . . ?
C17 C16 C22 120.17(16) . . ?
C16 C17 H17 118.8 . . ?
C16 C17 C18 122.40(16) . . ?
C18 C17 H17 118.8 . . ?
C17 C18 C23 119.68(15) . . ?
C19 C18 C17 117.37(14) . . ?
C19 C18 C23 122.96(15) . . ?
C18 C19 H19 118.9 . . ?
C18 C19 C20 122.27(15) . . ?
C20 C19 H19 118.9 . . ?
C15 C20 C19 118.84(15) . . ?
C15 C20 C21 121.19(14) . . ?
C19 C20 C21 119.96(14) . . ?
C20 C21 H21A 109.5 . . ?
C20 C21 H21B 109.5 . . ?
C20 C21 H21C 109.5 . . ?
H21A C21 H21B 109.5 . . ?
H21A C21 H21C 109.5 . . ?
H21B C21 H21C 109.5 . . ?
C16 C22 H22A 109.5 . . ?
C16 C22 H22B 109.5 . . ?
C16 C22 H22C 109.5 . . ?
H22A C22 H22B 109.5 . . ?
H22A C22 H22C 109.5 . . ?
H22B C22 H22C 109.5 . . ?
C24 C23 C18 108.88(16) . . ?
C25 C23 C18 112.19(16) . . ?
C25 C23 C24 109.1(2) . . ?
C25 C23 C26 108.20(19) . . ?
C26 C23 C18 110.47(14) . . ?
C26 C23 C24 107.95(18) . . ?
C23 C24 H24A 109.5 . . ?
C23 C24 H24B 109.5 . . ?
C23 C24 H24C 109.5 . . ?
H24A C24 H24B 109.5 . . ?
H24A C24 H24C 109.5 . . ?
H24B C24 H24C 109.5 . . ?
C23 C25 H25A 109.5 . . ?
C23 C25 H25B 109.5 . . ?
C23 C25 H25C 109.5 . . ?
H25A C25 H25B 109.5 . . ?
H25A C25 H25C 109.5 . . ?
H25B C25 H25C 109.5 . . ?
C23 C26 H26A 109.5 . . ?
C23 C26 H26B 109.5 . . ?
C23 C26 H26C 109.5 . . ?
H26A C26 H26B 109.5 . . ?
H26A C26 H26C 109.5 . . ?
H26B C26 H26C 109.5 . . ?
H27A C27 H27B 109.5 . . ?
H27A C27 H27C 109.5 . . ?
H27B C27 H27C 109.5 . . ?
C28 C27 H27A 109.5 . . ?
C28 C27 H27B 109.5 . . ?
C28 C27 H27C 109.5 . . ?
N C28 C27 178.6(2) . . ?

loop_
_geom_bond_atom_site_label_1
_geom_bond_atom_site_label_2
_geom_bond_distance
_geom_bond_site_symmetry_2
_geom_bond_publ_flag
S O1 1.4379(13) . ?
S O2 1.4367(13) . ?
S C12 1.7821(16) . ?
S C13 1.7495(16) . ?
C1 C2 1.370(2) . ?
C1 C5 1.457(2) 2_766 ?
C1 C14 1.451(2) 2_766 ?
C2 H2 0.9500 . ?
C2 C3 1.422(2) . ?
C3 C3 1.451(3) 2_766 ?
C3 C4 1.402(2) . ?
C4 H4 0.9500 . ?
C4 C5 1.390(2) . ?
C5 C6 1.411(2) . ?
C6 C7 1.453(2) . ?
C6 C13 1.422(2) . ?
C7 C8 1.396(2) . ?
C7 C12 1.408(2) . ?
C8 H8 0.9500 . ?
C8 C9 1.392(2) . ?
C9 H9 0.9500 . ?
C9 C10 1.391(2) . ?
C10 H10 0.9500 . ?
C10 C11 1.392(2) . ?
C11 H11 0.9500 . ?
C11 C12 1.382(2) . ?
C13 C14 1.381(2) . ?
C14 C15 1.482(2) . ?
C15 C16 1.401(2) . ?
C15 C20 1.398(2) . ?
C16 C17 1.392(2) . ?
C16 C22 1.507(2) . ?
C17 H17 0.9500 . ?
C17 C18 1.395(2) . ?
C18 C19 1.388(2) . ?
C18 C23 1.537(2) . ?
C19 H19 0.9500 . ?
C19 C20 1.400(2) . ?
C20 C21 1.504(2) . ?
C21 H21A 0.9800 . ?
C21 H21B 0.9800 . ?
C21 H21C 0.9800 . ?
C22 H22A 0.9800 . ?
C22 H22B 0.9800 . ?
C22 H22C 0.9800 . ?
C23 C24 1.531(3) . ?
C23 C25 1.522(3) . ?
C23 C26 1.523(3) . ?
C24 H24A 0.9800 . ?
C24 H24B 0.9800 . ?
C24 H24C 0.9800 . ?
C25 H25A 0.9800 . ?
C25 H25B 0.9800 . ?
C25 H25C 0.9800 . ?
C26 H26A 0.9800 . ?
C26 H26B 0.9800 . ?
C26 H26C 0.9800 . ?
N C28 1.127(3) . ?
C27 H27A 0.9800 . ?
C27 H27B 0.9800 . ?
C27 H27C 0.9800 . ?
C27 C28 1.462(4) . ?

loop_
_exptl_oxdiff_crystal_face_indexfrac_h
_exptl_oxdiff_crystal_face_indexfrac_k
_exptl_oxdiff_crystal_face_indexfrac_l
_exptl_oxdiff_crystal_face_x
_exptl_oxdiff_crystal_face_y
_exptl_oxdiff_crystal_face_z
-3.5172 5.3623 1.3477 -0.2664 0.0646 -0.9617
-3.0679 -1.8338 7.7661 0.8414 -0.2017 -0.5014
3.9061 -0.5165 -7.0019 -0.6010 0.1438 0.7862
-4.0804 3.9438 3.8685 0.0664 -0.0153 -0.9977
-1.1695 6.1790 -4.0016 -0.8136 0.1957 -0.5476
-3.8664 -0.8459 -4.3747 0.2188 0.9116 -0.3479
3.9750 0.6538 4.1647 -0.2155 -0.8976 0.3845
4.0807 -4.1938 -3.2241 -0.0067 -0.0288 0.9996
-0.5989 -0.9483 -9.2186 -0.2746 0.9273 0.2544
1.7086 -0.1811 8.6063 0.2840 -0.9588 0.0090
-0.7784 -1.5471 9.6024 0.7012 -0.6652 -0.2567
